data_7062050
loop_
_publ_author_name
'Kazem-Rostami, Masoud'

_publ_section_title
;
 A nitrogen-based chiral catenane for enantioenriching photocatalytic
 aerobic oxidation
;
_journal_issue 45
_journal_name_full 'New Journal of Chemistry'
_journal_page_first 21898
_journal_page_last 21905
_journal_paper_doi 10.1039/D2NJ03732G
_journal_volume 46
_journal_year 2022
_chemical_formula_moiety '4(F6 P), C34 H36 N2 O6, H2 O, C36 H32 N4, C2 H3 N'
_chemical_formula_sum 'C72 H73 F24 N7 O7 P4'
_chemical_formula_weight 1728.25
_chemical_melting_point ?
_chemical_name_common MR530
_chemical_name_systematic
'dodecahydro-1H,6H-2,8-(epoxyethanooxyethanooxy[1,5]naphthalenooxyethanooxyethanooxy)-5,11-ethanodibenzo[b,f][1,5]diazocine.1,2,7(4,1),6(1,4)-tetrapyridin-1-iuma-4,9(1,4)-dibenzenacyclodecaphane-11,21,61,71-tetraium.tetrakis hexafluorophosphate'
_space_group_crystal_system monoclinic
_space_group_IT_number 14
_space_group_name_Hall '-P 2ybc'
_space_group_name_H-M_alt 'P 1 21/c 1'
_atom_sites_solution_hydrogens mixed
_atom_sites_solution_primary dual
_audit_creation_date 2021-12-29
_audit_creation_method
;
Olex2 1.5
(compiled 2021.12.09 svn.r5202d8cf for OlexSys, GUI svn.r6439)
;
_audit_update_record
;
2021-12-30 deposited with the CCDC.	2022-10-21 downloaded from the CCDC.
;
_cell_angle_alpha 90
_cell_angle_beta 94.2222(18)
_cell_angle_gamma 90
_cell_formula_units_Z 4
_cell_length_a 13.9868(3)
_cell_length_b 22.2742(4)
_cell_length_c 23.3991(5)
_cell_measurement_reflns_used 18089
_cell_measurement_temperature 99.98(11)
_cell_measurement_theta_max 77.1540
_cell_measurement_theta_min 2.7160
_cell_volume 7270.1(3)
_computing_cell_refinement 'CrysAlisPro 1.171.41.121a (Rigaku OD, 2021)'
_computing_data_collection 'CrysAlisPro 1.171.41.121a (Rigaku OD, 2021)'
_computing_data_reduction 'CrysAlisPro 1.171.41.121a (Rigaku OD, 2021)'
_computing_molecular_graphics 'Olex2 1.5 (Dolomanov et al., 2009)'
_computing_publication_material 'Olex2 1.5 (Dolomanov et al., 2009)'
_computing_structure_refinement 'SHELXL 2018/3 (Sheldrick, 2015)'
_computing_structure_solution 'SHELXT  (Sheldrick, 2015)'
_diffrn_ambient_environment N~2~
_diffrn_ambient_temperature 99.98(11)
_diffrn_detector 'Hybrid Pixel Array Detector'
_diffrn_detector_area_resol_mean 10.0000
_diffrn_detector_type HyPix
_diffrn_measured_fraction_theta_full 0.999
_diffrn_measured_fraction_theta_max 0.959
_diffrn_measurement_details
;
List of Runs (angles in degrees, time in seconds):

  # Type    Start    End  Width  t~exp~   \w     \q     \k     \f   Frames
#--------------------------------------------------------------------------
  1  \w   -121.00 -48.00   0.50   11.42    --  -47.69  -4.00 -41.00  146
  2  \w    -33.00  -8.00   0.50   11.42    --  -47.69   4.00 136.00   50
  3  \w    -14.00  11.00   0.50   11.42    --   47.69  -4.00 -41.00   50
  4  \w    -92.00 -66.00   0.50   45.69    -- -104.00  -4.00 -41.00   52
  5  \w   -154.00 -93.00   0.50   45.69    -- -104.00  -4.00 -41.00  122
  6  \w     62.00 162.00   0.50   45.69    --  110.25   4.00 136.00  200
  7  \w    -37.00  13.00   0.50   11.42    --  -47.69  37.00 -90.00  100
  8  \w     11.00 117.00   0.50   11.42    --   47.69   4.00 136.00  212
  9  \w     44.00  93.00   0.50   11.42    --   47.69-125.00 -60.00   98
 10  \w   -111.00 -85.00   0.50   45.69    -- -104.00 125.00-180.00   52
 11  \w   -112.00 -78.00   0.50   45.69    -- -104.00 125.00-150.00   68
 12  \w   -108.00 -39.00   0.50   45.69    -- -104.00 111.00 171.47  138
 13  \w    -69.00 -34.00   0.50   45.69    -- -104.00  61.00 -90.00   70
 14  \w    -68.00 -41.00   0.50   45.69    -- -104.00  61.00 -60.00   54
 15  \w    -69.00 -43.00   0.50   45.69    -- -104.00  61.00-180.00   52
 16  \w     44.00  73.00   0.50   45.69    --  110.25 -61.00 -90.00   58
 17  \w     38.00  72.00   0.50   45.69    --  110.25 -61.00 120.00   68
 18  \w     96.00 177.00   0.50   45.69    --  110.25  77.00   0.00  162
 19  \w     80.00 106.00   0.50   45.69    --  110.25 -94.00 -90.00   52
 20  \w     79.00 106.00   0.50   45.69    --  110.25 -94.00-120.00   54
 21  \w     39.00 105.00   0.50   45.69    --  110.25 -94.00-180.00  132
 22  \w     44.00  69.00   0.50   45.69    --  110.25 -94.00-120.00   50
 23  \w     48.00  73.00   0.50   45.69    --  110.25 -61.00 -30.00   50
 24  \w     38.00  86.00   0.50   45.69    --  110.25 -77.00  90.00   96
 25  \w     81.00 106.00   0.50   45.69    --  110.25 -94.00   0.00   50
 26  \w     38.00  71.00   0.50   45.69    --  110.25 -94.00 -90.00   66
;
_diffrn_measurement_device 'four-circle diffractometer'
_diffrn_measurement_device_type 'XtaLAB Synergy R, DW system, HyPix'
_diffrn_measurement_method '\w scans'
_diffrn_orient_matrix_type 'CrysAlisPro convention (1999,Acta A55,543-557)'
_diffrn_orient_matrix_UB_11 -0.0279654000
_diffrn_orient_matrix_UB_12 -0.0027763000
_diffrn_orient_matrix_UB_13 -0.0648718000
_diffrn_orient_matrix_UB_21 -0.1067384000
_diffrn_orient_matrix_UB_22 -0.0026722000
_diffrn_orient_matrix_UB_23 0.0120664000
_diffrn_orient_matrix_UB_31 -0.0053001000
_diffrn_orient_matrix_UB_32 0.0690444000
_diffrn_orient_matrix_UB_33 -0.0019981000
_diffrn_radiation_monochromator mirror
_diffrn_radiation_probe x-ray
_diffrn_radiation_type 'Cu K\a'
_diffrn_radiation_wavelength 1.54184
_diffrn_reflns_av_R_equivalents 0.0689
_diffrn_reflns_av_unetI/netI 0.0571
_diffrn_reflns_Laue_measured_fraction_full 0.999
_diffrn_reflns_Laue_measured_fraction_max 0.959
_diffrn_reflns_limit_h_max 17
_diffrn_reflns_limit_h_min -17
_diffrn_reflns_limit_k_max 27
_diffrn_reflns_limit_k_min -18
_diffrn_reflns_limit_l_max 29
_diffrn_reflns_limit_l_min -28
_diffrn_reflns_number 56425
_diffrn_reflns_point_group_measured_fraction_full 0.999
_diffrn_reflns_point_group_measured_fraction_max 0.959
_diffrn_reflns_theta_full 67.684
_diffrn_reflns_theta_max 78.834
_diffrn_reflns_theta_min 2.742
_diffrn_source 'Rotating-anode X-ray tube'
_diffrn_source_type 'Rigaku (Cu) X-ray Source'
_exptl_absorpt_coefficient_mu 2.054
_exptl_absorpt_correction_T_max 1.00000
_exptl_absorpt_correction_T_min 0.48039
_exptl_absorpt_correction_type multi-scan
_exptl_absorpt_process_details
;
CrysAlisPro 1.171.41.121a (Rigaku Oxford Diffraction, 2021)
Empirical absorption correction using spherical harmonics,
implemented in SCALE3 ABSPACK scaling algorithm.
;
_exptl_crystal_colour black-purple
_exptl_crystal_colour_primary black-purple
_exptl_crystal_density_diffrn 1.579
_exptl_crystal_description plate
_exptl_crystal_F_000 3544
_exptl_crystal_recrystallization_method 'Re-crystallisation from solvent: Acetonitrile/Water'
_exptl_crystal_size_max 0.05
_exptl_crystal_size_mid 0.04
_exptl_crystal_size_min 0.002
_refine_diff_density_max 0.699
_refine_diff_density_min -0.913
_refine_diff_density_rms 0.087
_refine_ls_extinction_coef 0.00036(5)
_refine_ls_extinction_expression Fc^*^=kFc[1+0.001xFc^2^\l^3^/sin(2\q)]^-1/4^
_refine_ls_extinction_method 'SHELXL-2018/3 (Sheldrick 2018)'
_refine_ls_goodness_of_fit_ref 1.068
_refine_ls_hydrogen_treatment constr
_refine_ls_matrix_type full
_refine_ls_number_parameters 1054
_refine_ls_number_reflns 15052
_refine_ls_number_restraints 25
_refine_ls_restrained_S_all 1.069
_refine_ls_R_factor_all 0.0927
_refine_ls_R_factor_gt 0.0658
_refine_ls_shift/su_max 0.001
_refine_ls_shift/su_mean 0.000
_refine_ls_structure_factor_coef Fsqd
_refine_ls_weighting_details 'w=1/[\s^2^(Fo^2^)+(0.1083P)^2^+5.1516P] where P=(Fo^2^+2Fc^2^)/3'
_refine_ls_weighting_scheme calc
_refine_ls_wR_factor_gt 0.1773
_refine_ls_wR_factor_ref 0.1957
_reflns_Friedel_coverage 0.000
_reflns_number_gt 10614
_reflns_number_total 15052
_reflns_threshold_expression 'I > 2\s(I)'
_cod_data_source_file d2nj03732g2.cif
_cod_data_source_block MR530
_cod_depositor_comments
;
The following automatic conversions were performed:

data item '_chemical_melting_point' value 'NA' was changed to '?' --
the value is undefined or not given.

Automatic conversion script
Id: cif_fix_values 7556 2019-12-06 15:28:31Z antanas 

 Adding full bibliography for 7062048--7062052.cif.
;
_cod_original_cell_volume 7270.1(2)
_cod_database_code 7062050
_shelx_shelxl_version_number 2018/3
_shelx_space_group_comment
;
The symmetry employed for this shelxl refinement is uniquely defined
by the following loop, which should always be used as a source of
symmetry information in preference to the above space-group names.
They are only intended as comments.
;
_shelx_estimated_absorpt_t_max 0.996
_shelx_estimated_absorpt_t_min 0.904
_olex2_refinement_description
;
1. Fixed Uiso
 At 1.2 times of:
  All C(H) groups, All C(H,H) groups
 At 1.5 times of:
  All C(H,H,H) groups, All O(H,H) groups
2. Restrained distances
 F6-H7B
 2.05 with sigma of 0.02
 H71B-H7A
 2.05 with sigma of 0.02
 H7A-F22
 2.05 with sigma of 0.02
 H71B-H7B
 2.05 with sigma of 0.02
 P4-F19 \\sim P4A-F19A
 with sigma of 0.02
 F23-F22 \\sim F23A-F22A
 with sigma of 0.04
 P4-F21 \\sim P4A-F21A
 with sigma of 0.02
 P4-F20 \\sim P4A-F20A
 with sigma of 0.02
 P4-F24 \\sim P4A-F24A
 with sigma of 0.02
 P4-F23 \\sim P4A-F23A
 with sigma of 0.02
 P4-F22 \\sim P4A-F22A
 with sigma of 0.02
 F21-F20 \\sim F21A-F20A
 with sigma of 0.04
 F21-F23 \\sim F21A-F23A
 with sigma of 0.04
 F20-F23 \\sim F20A-F23A
 with sigma of 0.04
 F24-F22 \\sim F24A-F22A
 with sigma of 0.04
 F21-F24 \\sim F21A-F24A
 with sigma of 0.04
 F21-F22 \\sim F21A-F22A
 with sigma of 0.04
 F20-F24 \\sim F20A-F24A
 with sigma of 0.04
 F20-F22 \\sim F20A-F22A
 with sigma of 0.04
 F24-F23 \\sim F24A-F23A
 with sigma of 0.04
 F19-F21 \\sim F19A-F21A
 with sigma of 0.04
 F19-F20 \\sim F19A-F20A
 with sigma of 0.04
 F19-F24 \\sim F19A-F24A
 with sigma of 0.04
 F19-F23 \\sim F19A-F23A
 with sigma of 0.04
 F19-F22 \\sim F19A-F22A
 with sigma of 0.04
3. Uiso/Uaniso restraints and constraints
Uanis(F19) = Uanis(F19A)
Uanis(F20) = Uanis(F20A)
Uanis(F21) = Uanis(F21A)
Uanis(F22) = Uanis(F22A)
Uanis(F23) = Uanis(F23A)
Uanis(F24) = Uanis(F24A)
Uanis(P4) = Uanis(P4A)
4. Others
 Sof(P4A)=Sof(F19A)=Sof(F20A)=Sof(F21A)=Sof(F22A)=Sof(F23A)=Sof(F24A)=1-FVAR(1)
 Sof(P4)=Sof(F19)=Sof(F20)=Sof(F21)=Sof(F22)=Sof(F23)=Sof(F24)=FVAR(1)
5.a Free rotating group:
 O7(H7A,H7B)
5.b Secondary CH2 refined with riding coordinates:
 C37(H37A,H37B), C38(H38A,H38B), C39(H39A,H39B), C46(H46A,H46B), C47(H47A,
 H47B), C48(H48A,H48B), C49(H49A,H49B), C60(H60A,H60B), C61(H61A,H61B),
 C62(H62A,H62B), C63(H63A,H63B), C70(H70A,H70B), C11(H11A,H11B), C18(H18A,H18B),
  C29(H29A,H29B), C36(H36A,H36B)
5.c Aromatic/amide H refined with riding coordinates:
 C41(H41), C43(H43), C44(H44), C52(H52), C53(H53), C54(H54), C57(H57),
 C58(H58), C59(H59), C65(H65), C66(H66), C69(H69), C1(H1), C2(H2), C4(H4),
 C5(H5), C7(H7), C8(H8), C9(H9), C10(H10), C13(H13), C14(H14), C16(H16),
 C17(H17), C19(H19), C20(H20), C22(H22), C23(H23), C25(H25), C26(H26), C27(H27),
  C28(H28), C31(H31), C32(H32), C34(H34), C35(H35)
5.d Idealised Me refined as rotating group:
 C71(H71A,H71B,H71C)
;
_olex2_date_sample_submission 2021-11-23
_olex2_exptl_crystal_mounting_method CryoLoop
_olex2_submission_original_sample_id MR530
_oxdiff_exptl_absorpt_empirical_details
;
Empirical correction (ABSPACK) includes:
- Absorption correction using spherical harmonics
- Frame scaling
;
_oxdiff_exptl_absorpt_empirical_full_max 2.593
_oxdiff_exptl_absorpt_empirical_full_min 0.497

loop_
_space_group_symop_operation_xyz
'x, y, z'
'-x, y+1/2, -z+1/2'
'-x, -y, -z'
'x, -y-1/2, z-1/2'

loop_
_atom_site_label
_atom_site_type_symbol
_atom_site_fract_x
_atom_site_fract_y
_atom_site_fract_z
_atom_site_U_iso_or_equiv
_atom_site_adp_type
_atom_site_occupancy
_atom_site_site_symmetry_order
_atom_site_calc_flag
_atom_site_refinement_flags_posn
_atom_site_refinement_flags_adp
_atom_site_refinement_flags_occupancy
_atom_site_disorder_assembly
_atom_site_disorder_group
P1 P 0.72102(8) 0.53804(5) 0.27679(4) 0.0431(3) Uani 1 1 d . . . . .
F1 F 0.6760(3) 0.56440(16) 0.33164(12) 0.0839(10) Uani 1 1 d . . . . .
F2 F 0.62316(15) 0.55459(12) 0.23886(10) 0.0492(6) Uani 1 1 d . . . . .
F3 F 0.76438(16) 0.51208(11) 0.22059(11) 0.0487(6) Uani 1 1 d . . . . .
F4 F 0.8201(2) 0.52275(13) 0.31297(14) 0.0773(10) Uani 1 1 d . . . . .
F5 F 0.76138(17) 0.60241(11) 0.26330(10) 0.0473(6) Uani 1 1 d . . . . .
F6 F 0.6786(3) 0.47354(14) 0.28913(14) 0.0775(9) Uani 1 1 d D . . . .
P2 P 0.24715(6) 0.11679(4) 0.42439(3) 0.02717(19) Uani 1 1 d . . . . .
F7 F 0.18375(17) 0.11303(14) 0.36571(9) 0.0569(7) Uani 1 1 d . . . . .
F8 F 0.34112(15) 0.10124(10) 0.39210(9) 0.0402(5) Uani 1 1 d . . . . .
F9 F 0.31175(16) 0.12037(11) 0.48370(9) 0.0448(5) Uani 1 1 d . . . . .
F10 F 0.15454(16) 0.13254(12) 0.45736(9) 0.0474(6) Uani 1 1 d . . . . .
F11 F 0.26458(16) 0.18669(9) 0.41440(10) 0.0427(5) Uani 1 1 d . . . . .
F12 F 0.2322(2) 0.04684(11) 0.43502(11) 0.0569(7) Uani 1 1 d . . . . .
P3 P 0.11012(6) 0.85817(4) 0.39988(4) 0.0336(2) Uani 1 1 d . . . . .
F13 F 0.14347(13) 0.87896(9) 0.33820(9) 0.0342(4) Uani 1 1 d . . . . .
F14 F 0.21790(16) 0.86845(12) 0.42698(9) 0.0495(6) Uani 1 1 d . . . . .
F15 F 0.07852(18) 0.83552(13) 0.46036(9) 0.0565(7) Uani 1 1 d . . . . .
F16 F 0.00410(14) 0.84738(9) 0.37131(10) 0.0391(5) Uani 1 1 d . . . . .
F17 F 0.0844(2) 0.92511(11) 0.41426(14) 0.0695(9) Uani 1 1 d . . . . .
F18 F 0.13785(13) 0.79052(9) 0.38501(8) 0.0325(4) Uani 1 1 d . . . . .
O1 O 0.13708(17) 0.55467(10) 0.41045(10) 0.0310(5) Uani 1 1 d . . . . .
O2 O 0.26481(17) 0.62076(10) 0.33490(9) 0.0299(5) Uani 1 1 d . . . . .
O3 O 0.32680(16) 0.55574(9) 0.23173(9) 0.0267(5) Uani 1 1 d . . . . .
O4 O 0.30805(15) 0.30940(9) 0.13048(9) 0.0249(4) Uani 1 1 d . . . . .
O5 O 0.17887(16) 0.20667(10) 0.14065(9) 0.0278(5) Uani 1 1 d . . . . .
O6 O 0.05604(15) 0.20832(10) 0.24012(9) 0.0251(5) Uani 1 1 d . . . . .
N5 N 0.0300(2) 0.32322(12) 0.47578(11) 0.0277(6) Uani 1 1 d . . . . .
N6 N -0.13471(19) 0.34128(12) 0.40075(12) 0.0283(6) Uani 1 1 d . . . . .
C37 C -0.1451(2) 0.30816(16) 0.45447(14) 0.0313(7) Uani 1 1 d . . . . .
H37A H -0.148586 0.264652 0.445952 0.038 Uiso 1 1 calc R U . . .
H37B H -0.206077 0.320045 0.470201 0.038 Uiso 1 1 calc R U . . .
C38 C -0.0630(3) 0.31942(16) 0.49958(14) 0.0318(7) Uani 1 1 d . . . . .
H38A H -0.075265 0.357357 0.519834 0.038 Uiso 1 1 calc R U . . .
H38B H -0.061411 0.286539 0.528108 0.038 Uiso 1 1 calc R U . . .
C39 C -0.1115(2) 0.40498(15) 0.40845(15) 0.0318(7) Uani 1 1 d . . . . .
H39A H -0.152849 0.421392 0.437273 0.038 Uiso 1 1 calc R U . . .
H39B H -0.129363 0.425734 0.371791 0.038 Uiso 1 1 calc R U . . .
C40 C -0.0088(2) 0.42137(14) 0.42682(13) 0.0272(6) Uani 1 1 d . . . . .
C41 C 0.0216(2) 0.47889(15) 0.41298(14) 0.0291(7) Uani 1 1 d . . . . .
H41 H -0.021557 0.505442 0.392476 0.035 Uiso 1 1 calc R U . . .
C42 C 0.1144(2) 0.49770(14) 0.42888(14) 0.0286(7) Uani 1 1 d . . . . .
C43 C 0.1783(3) 0.45947(16) 0.45926(15) 0.0327(7) Uani 1 1 d . . . . .
H43 H 0.241695 0.472297 0.470400 0.039 Uiso 1 1 calc R U . . .
C44 C 0.1477(2) 0.40194(15) 0.47313(14) 0.0304(7) Uani 1 1 d . . . . .
H44 H 0.191135 0.375707 0.493864 0.036 Uiso 1 1 calc R U . . .
C45 C 0.0550(2) 0.38210(15) 0.45727(13) 0.0281(7) Uani 1 1 d . . . . .
C46 C 0.2302(2) 0.57771(15) 0.42808(14) 0.0305(7) Uani 1 1 d . . . . .
H46A H 0.279833 0.547284 0.421584 0.037 Uiso 1 1 calc R U . . .
H46B H 0.233948 0.587696 0.469409 0.037 Uiso 1 1 calc R U . . .
C47 C 0.2464(3) 0.63355(15) 0.39309(14) 0.0317(7) Uani 1 1 d . . . . .
H47A H 0.189156 0.659621 0.393349 0.038 Uiso 1 1 calc R U . . .
H47B H 0.301527 0.656049 0.411425 0.038 Uiso 1 1 calc R U . . .
C48 C 0.3569(2) 0.59368(15) 0.33007(14) 0.0294(7) Uani 1 1 d . . . . .
H48A H 0.355609 0.551338 0.342861 0.035 Uiso 1 1 calc R U . . .
H48B H 0.406163 0.615265 0.354722 0.035 Uiso 1 1 calc R U . . .
C49 C 0.3813(2) 0.59654(14) 0.26842(14) 0.0298(7) Uani 1 1 d . . . . .
H49A H 0.370097 0.637931 0.254029 0.036 Uiso 1 1 calc R U . . .
H49B H 0.450331 0.587545 0.266565 0.036 Uiso 1 1 calc R U . . .
C50 C 0.3572(2) 0.49715(13) 0.22839(13) 0.0221(6) Uani 1 1 d . . . . .
C51 C 0.3038(2) 0.46282(13) 0.18562(12) 0.0200(6) Uani 1 1 d . . . . .
C52 C 0.2276(2) 0.48811(13) 0.15027(13) 0.0216(6) Uani 1 1 d . . . . .
H52 H 0.209339 0.528676 0.155679 0.026 Uiso 1 1 calc R U . . .
C53 C 0.1805(2) 0.45441(13) 0.10853(13) 0.0235(6) Uani 1 1 d . . . . .
H53 H 0.129993 0.472043 0.084827 0.028 Uiso 1 1 calc R U . . .
C54 C 0.2052(2) 0.39376(13) 0.09982(13) 0.0237(6) Uani 1 1 d . . . . .
H54 H 0.171826 0.371027 0.070350 0.028 Uiso 1 1 calc R U . . .
C55 C 0.2777(2) 0.36780(13) 0.13414(13) 0.0212(6) Uani 1 1 d . . . . .
C56 C 0.3293(2) 0.40169(13) 0.17857(12) 0.0193(6) Uani 1 1 d . . . . .
C57 C 0.4057(2) 0.37631(13) 0.21395(13) 0.0229(6) Uani 1 1 d . . . . .
H57 H 0.422511 0.335320 0.209625 0.027 Uiso 1 1 calc R U . . .
C58 C 0.4549(2) 0.41092(14) 0.25409(14) 0.0271(6) Uani 1 1 d . . . . .
H58 H 0.506114 0.393647 0.277458 0.032 Uiso 1 1 calc R U . . .
C59 C 0.4313(2) 0.47222(15) 0.26180(14) 0.0282(7) Uani 1 1 d . . . . .
H59 H 0.466671 0.495742 0.289882 0.034 Uiso 1 1 calc R U . . .
C60 C 0.2674(2) 0.27260(15) 0.08407(13) 0.0283(7) Uani 1 1 d . . . . .
H60A H 0.311711 0.238872 0.078143 0.034 Uiso 1 1 calc R U . . .
H60B H 0.262488 0.296889 0.048544 0.034 Uiso 1 1 calc R U . . .
C61 C 0.1704(2) 0.24751(14) 0.09358(13) 0.0266(6) Uani 1 1 d . . . . .
H61A H 0.126016 0.280488 0.101871 0.032 Uiso 1 1 calc R U . . .
H61B H 0.144078 0.226416 0.058644 0.032 Uiso 1 1 calc R U . . .
C62 C 0.0926(2) 0.17378(15) 0.14748(14) 0.0285(7) Uani 1 1 d . . . . .
H62A H 0.109075 0.135614 0.167532 0.034 Uiso 1 1 calc R U . . .
H62B H 0.062226 0.163712 0.109122 0.034 Uiso 1 1 calc R U . . .
C63 C 0.0212(2) 0.20765(15) 0.18073(13) 0.0293(7) Uani 1 1 d . . . . .
H63A H 0.014074 0.249236 0.166098 0.035 Uiso 1 1 calc R U . . .
H63B H -0.042166 0.187750 0.176285 0.035 Uiso 1 1 calc R U . . .
C64 C 0.0084(2) 0.24392(13) 0.27709(14) 0.0253(6) Uani 1 1 d . . . . .
C65 C -0.0712(2) 0.27860(15) 0.26093(14) 0.0270(6) Uani 1 1 d . . . . .
H65 H -0.095765 0.280269 0.222023 0.032 Uiso 1 1 calc R U . . .
C66 C -0.1143(2) 0.31097(15) 0.30291(14) 0.0287(7) Uani 1 1 d . . . . .
H66 H -0.169099 0.334715 0.292063 0.034 Uiso 1 1 calc R U . . .
C67 C -0.0799(2) 0.30973(14) 0.36034(14) 0.0261(6) Uani 1 1 d . . . . .
C68 C 0.0028(2) 0.27663(14) 0.37578(13) 0.0248(6) Uani 1 1 d . . . . .
C69 C 0.0455(2) 0.24360(13) 0.33373(13) 0.0239(6) Uani 1 1 d . . . . .
H69 H 0.101129 0.220435 0.344139 0.029 Uiso 1 1 calc R U . . .
C70 C 0.0497(2) 0.27360(15) 0.43707(13) 0.0275(6) Uani 1 1 d . . . . .
H70A H 0.029054 0.235811 0.454712 0.033 Uiso 1 1 calc R U . . .
H70B H 0.120022 0.271069 0.434747 0.033 Uiso 1 1 calc R U . . .
O7 O 0.6762(9) 0.3597(7) 0.3523(5) 0.377(11) Uani 1 1 d G . . . .
H7A H 0.620052 0.349720 0.362859 0.566 Uiso 1 1 d DG U . . .
H7B H 0.667352 0.394476 0.335904 0.566 Uiso 1 1 d DG U . . .
N1 N 0.30658(18) 0.25899(12) 0.30478(11) 0.0247(5) Uani 1 1 d . . . . .
N2 N 0.03795(19) 0.51834(12) 0.24680(12) 0.0270(6) Uani 1 1 d . . . . .
N3 N 0.33146(19) 0.60801(12) 0.06628(11) 0.0273(6) Uani 1 1 d . . . . .
N4 N 0.60648(18) 0.35241(12) 0.13343(12) 0.0261(5) Uani 1 1 d . . . . .
C1 C 0.3076(2) 0.30095(15) 0.34639(13) 0.0291(7) Uani 1 1 d . . . . .
H1 H 0.347633 0.295653 0.380597 0.035 Uiso 1 1 calc R U . . .
C2 C 0.2513(2) 0.35113(15) 0.33972(14) 0.0282(7) Uani 1 1 d . . . . .
H2 H 0.252531 0.380507 0.369196 0.034 Uiso 1 1 calc R U . . .
C3 C 0.1921(2) 0.35915(14) 0.28971(13) 0.0230(6) Uani 1 1 d . . . . .
C4 C 0.1910(2) 0.31393(14) 0.24852(13) 0.0233(6) Uani 1 1 d . . . . .
H4 H 0.150007 0.317485 0.214484 0.028 Uiso 1 1 calc R U . . .
C5 C 0.2485(2) 0.26440(14) 0.25656(13) 0.0237(6) Uani 1 1 d . . . . .
H5 H 0.247394 0.233902 0.228141 0.028 Uiso 1 1 calc R U . . .
C6 C 0.1347(2) 0.41412(14) 0.27839(13) 0.0242(6) Uani 1 1 d . . . . .
C7 C 0.1676(2) 0.46974(14) 0.29884(13) 0.0270(6) Uani 1 1 d . . . . .
H7 H 0.223694 0.472165 0.324237 0.032 Uiso 1 1 calc R U . . .
C8 C 0.1185(2) 0.52122(15) 0.28208(13) 0.0289(7) Uani 1 1 d . . . . .
H8 H 0.141715 0.559139 0.295529 0.035 Uiso 1 1 calc R U . . .
C9 C 0.0022(2) 0.46519(15) 0.22893(16) 0.0316(7) Uani 1 1 d . . . . .
H9 H -0.056266 0.463834 0.205574 0.038 Uiso 1 1 calc R U . . .
C10 C 0.0489(2) 0.41269(15) 0.24391(16) 0.0315(7) Uani 1 1 d . . . . .
H10 H 0.022809 0.375347 0.230816 0.038 Uiso 1 1 calc R U . . .
C11 C -0.0069(2) 0.57549(15) 0.22404(15) 0.0310(7) Uani 1 1 d . . . . .
H11A H -0.013564 0.604136 0.255852 0.037 Uiso 1 1 calc R U . . .
H11B H -0.071581 0.567155 0.205665 0.037 Uiso 1 1 calc R U . . .
C12 C 0.0556(2) 0.60220(14) 0.18095(15) 0.0276(7) Uani 1 1 d . . . . .
C13 C 0.0392(2) 0.58833(15) 0.12309(14) 0.0292(7) Uani 1 1 d . . . . .
H13 H -0.015316 0.565261 0.110240 0.035 Uiso 1 1 calc R U . . .
C14 C 0.1022(2) 0.60804(15) 0.08424(14) 0.0297(7) Uani 1 1 d . . . . .
H14 H 0.091010 0.598040 0.044848 0.036 Uiso 1 1 calc R U . . .
C15 C 0.1820(2) 0.64247(14) 0.10244(14) 0.0273(6) Uani 1 1 d . . . . .
C16 C 0.1945(2) 0.65957(14) 0.15959(14) 0.0266(6) Uani 1 1 d . . . . .
H16 H 0.245969 0.685399 0.171999 0.032 Uiso 1 1 calc R U . . .
C17 C 0.1320(2) 0.63898(14) 0.19861(14) 0.0273(7) Uani 1 1 d . . . . .
H17 H 0.141627 0.650213 0.237773 0.033 Uiso 1 1 calc R U . . .
C18 C 0.2581(2) 0.65725(15) 0.06217(15) 0.0311(7) Uani 1 1 d . . . . .
H18A H 0.229031 0.660402 0.022402 0.037 Uiso 1 1 calc R U . . .
H18B H 0.288575 0.696148 0.072910 0.037 Uiso 1 1 calc R U . . .
C19 C 0.3227(2) 0.56027(15) 0.03086(13) 0.0286(7) Uani 1 1 d . . . . .
H19 H 0.274620 0.560279 -0.000029 0.034 Uiso 1 1 calc R U . . .
C20 C 0.3827(2) 0.51145(15) 0.03903(13) 0.0263(6) Uani 1 1 d . . . . .
H20 H 0.376143 0.478270 0.013528 0.032 Uiso 1 1 calc R U . . .
C21 C 0.4533(2) 0.51049(13) 0.08477(13) 0.0228(6) Uani 1 1 d . . . . .
C22 C 0.4621(2) 0.56181(14) 0.11958(14) 0.0253(6) Uani 1 1 d . . . . .
H22 H 0.510393 0.563553 0.150268 0.030 Uiso 1 1 calc R U . . .
C23 C 0.4012(2) 0.60936(14) 0.10942(15) 0.0280(7) Uani 1 1 d . . . . .
H23 H 0.408093 0.643945 0.133122 0.034 Uiso 1 1 calc R U . . .
C24 C 0.5114(2) 0.45612(13) 0.09866(13) 0.0218(6) Uani 1 1 d . . . . .
C25 C 0.4833(2) 0.40039(14) 0.07599(13) 0.0255(6) Uani 1 1 d . . . . .
H25 H 0.430529 0.397635 0.048157 0.031 Uiso 1 1 calc R U . . .
C26 C 0.5321(2) 0.34960(14) 0.09395(14) 0.0279(7) Uani 1 1 d . . . . .
H26 H 0.512909 0.311807 0.078169 0.034 Uiso 1 1 calc R U . . .
C27 C 0.6375(2) 0.40587(15) 0.15450(15) 0.0294(7) Uani 1 1 d . . . . .
H27 H 0.691690 0.407450 0.181399 0.035 Uiso 1 1 calc R U . . .
C28 C 0.5915(2) 0.45805(15) 0.13751(14) 0.0272(6) Uani 1 1 d . . . . .
H28 H 0.614396 0.495508 0.152319 0.033 Uiso 1 1 calc R U . . .
C29 C 0.6517(2) 0.29457(15) 0.15537(16) 0.0316(7) Uani 1 1 d . . . . .
H29A H 0.660993 0.267322 0.122816 0.038 Uiso 1 1 calc R U . . .
H29B H 0.715243 0.302980 0.175208 0.038 Uiso 1 1 calc R U . . .
C30 C 0.5881(2) 0.26499(14) 0.19621(15) 0.0276(7) Uani 1 1 d . . . . .
C31 C 0.5131(2) 0.22756(14) 0.17622(15) 0.0278(6) Uani 1 1 d . . . . .
H31 H 0.506836 0.216473 0.136921 0.033 Uiso 1 1 calc R U . . .
C32 C 0.4476(2) 0.20631(14) 0.21292(15) 0.0277(7) Uani 1 1 d . . . . .
H32 H 0.396947 0.180691 0.198741 0.033 Uiso 1 1 calc R U . . .
C33 C 0.4557(2) 0.22241(14) 0.27054(15) 0.0286(7) Uani 1 1 d . . . . .
C34 C 0.5332(2) 0.25695(15) 0.29138(15) 0.0305(7) Uani 1 1 d . . . . .
H34 H 0.541391 0.266227 0.331071 0.037 Uiso 1 1 calc R U . . .
C35 C 0.5989(2) 0.27804(15) 0.25424(15) 0.0317(7) Uani 1 1 d . . . . .
H35 H 0.651788 0.301638 0.268838 0.038 Uiso 1 1 calc R U . . .
C36 C 0.3768(2) 0.20787(15) 0.30886(15) 0.0301(7) Uani 1 1 d . . . . .
H36A H 0.344487 0.170037 0.296361 0.036 Uiso 1 1 calc R U . . .
H36B H 0.403515 0.202895 0.348942 0.036 Uiso 1 1 calc R U . . .
N7 N 0.4069(4) 0.4639(2) 0.4112(2) 0.0807(15) Uani 1 1 d . . . . .
C71 C 0.5929(5) 0.4628(4) 0.4285(3) 0.111(3) Uani 1 1 d . . . . .
H71A H 0.619371 0.498670 0.411217 0.166 Uiso 1 1 calc R U . . .
H71B H 0.617786 0.426832 0.410586 0.166 Uiso 1 1 calc DR U . . .
H71C H 0.611546 0.462302 0.469672 0.166 Uiso 1 1 calc R U . . .
C72 C 0.4893(5) 0.4637(3) 0.4195(2) 0.0723(15) Uani 1 1 d . . . . .
P4 P 0.54886(13) 0.28141(8) 0.47915(7) 0.0401(4) Uani 0.805(4) 1 d D . P A 1
F19 F 0.6302(4) 0.2467(3) 0.5169(3) 0.0638(10) Uani 0.805(4) 1 d D . P A 1
F20 F 0.4767(3) 0.2736(2) 0.52688(17) 0.0766(15) Uani 0.805(4) 1 d D . P A 1
F21 F 0.4695(3) 0.31866(18) 0.44167(14) 0.0571(9) Uani 0.805(4) 1 d D . P A 1
F22 F 0.6207(3) 0.2897(2) 0.42953(15) 0.0863(14) Uani 0.805(4) 1 d D . P A 1
F23 F 0.5865(4) 0.34440(19) 0.5060(2) 0.0931(17) Uani 0.805(4) 1 d D . P A 1
F24 F 0.5134(3) 0.2225(2) 0.4487(2) 0.0826(13) Uani 0.805(4) 1 d D . P A 1
P4A P 0.5227(5) 0.2912(4) 0.4876(3) 0.0401(4) Uani 0.195(4) 1 d D . P A 2
F19A F 0.6124(18) 0.2521(14) 0.5158(13) 0.0638(10) Uani 0.195(4) 1 d D . P A 2
F20A F 0.5112(12) 0.3128(8) 0.5498(5) 0.0766(15) Uani 0.195(4) 1 d D . P A 2
F21A F 0.4337(10) 0.3265(7) 0.4604(6) 0.0571(9) Uani 0.195(4) 1 d D . P A 2
F22A F 0.5380(11) 0.2569(9) 0.4283(5) 0.0863(14) Uani 0.195(4) 1 d D . P A 2
F23A F 0.5956(13) 0.3399(8) 0.4733(8) 0.0931(17) Uani 0.195(4) 1 d D . P A 2
F24A F 0.4536(11) 0.2341(7) 0.5001(8) 0.0826(13) Uani 0.195(4) 1 d D . P A 2

loop_
_atom_site_aniso_label
_atom_site_aniso_U_11
_atom_site_aniso_U_22
_atom_site_aniso_U_33
_atom_site_aniso_U_23
_atom_site_aniso_U_13
_atom_site_aniso_U_12
P1 0.0420(5) 0.0471(6) 0.0388(5) 0.0026(4) -0.0060(4) -0.0133(5)
F1 0.121(3) 0.092(2) 0.0397(14) -0.0025(15) 0.0172(16) -0.016(2)
F2 0.0277(11) 0.0657(15) 0.0538(14) -0.0123(12) 0.0000(10) -0.0046(10)
F3 0.0320(11) 0.0555(14) 0.0577(14) -0.0082(11) -0.0036(10) 0.0019(10)
F4 0.089(2) 0.0571(16) 0.078(2) 0.0172(14) -0.0507(17) -0.0038(15)
F5 0.0405(12) 0.0467(13) 0.0521(13) 0.0028(10) -0.0136(10) -0.0081(10)
F6 0.091(2) 0.0607(17) 0.081(2) 0.0141(15) 0.0088(18) -0.0302(16)
P2 0.0215(4) 0.0348(4) 0.0247(4) 0.0019(3) -0.0013(3) -0.0024(3)
F7 0.0387(13) 0.100(2) 0.0306(11) -0.0102(12) -0.0089(9) 0.0104(13)
F8 0.0324(11) 0.0416(11) 0.0478(12) 0.0025(9) 0.0105(9) 0.0086(9)
F9 0.0413(12) 0.0591(14) 0.0318(10) -0.0006(10) -0.0130(9) 0.0070(11)
F10 0.0320(11) 0.0749(16) 0.0362(11) -0.0024(11) 0.0094(9) -0.0036(11)
F11 0.0428(12) 0.0340(11) 0.0529(13) 0.0127(10) 0.0145(10) 0.0032(9)
F12 0.0673(17) 0.0446(13) 0.0600(15) -0.0040(11) 0.0127(13) -0.0197(12)
P3 0.0282(4) 0.0401(5) 0.0333(4) -0.0137(4) 0.0084(3) -0.0118(4)
F13 0.0231(9) 0.0398(11) 0.0395(11) 0.0043(9) 0.0003(8) -0.0023(8)
F14 0.0381(12) 0.0816(17) 0.0283(10) -0.0112(11) -0.0003(9) -0.0304(12)
F15 0.0505(14) 0.0876(18) 0.0330(11) -0.0178(12) 0.0152(10) -0.0339(13)
F16 0.0224(10) 0.0381(11) 0.0574(13) -0.0024(10) 0.0078(9) -0.0012(8)
F17 0.0639(17) 0.0470(14) 0.103(2) -0.0415(15) 0.0426(16) -0.0203(13)
F18 0.0263(9) 0.0376(11) 0.0330(10) -0.0013(8) -0.0024(8) -0.0015(8)
O1 0.0331(12) 0.0270(11) 0.0324(12) 0.0016(9) -0.0010(9) -0.0095(10)
O2 0.0314(12) 0.0313(12) 0.0266(11) -0.0032(9) 0.0002(9) -0.0057(10)
O3 0.0285(11) 0.0185(10) 0.0323(11) -0.0038(9) -0.0037(9) -0.0036(9)
O4 0.0259(11) 0.0175(10) 0.0309(11) -0.0050(8) -0.0002(9) 0.0019(9)
O5 0.0263(11) 0.0314(12) 0.0249(10) 0.0035(9) -0.0044(8) -0.0035(9)
O6 0.0256(11) 0.0272(11) 0.0220(10) 0.0020(8) -0.0018(8) -0.0046(9)
N5 0.0293(14) 0.0265(13) 0.0269(13) 0.0007(11) -0.0004(11) -0.0062(11)
N6 0.0246(13) 0.0288(14) 0.0314(14) 0.0036(11) 0.0023(11) -0.0027(11)
C37 0.0269(16) 0.0359(17) 0.0313(16) 0.0018(14) 0.0040(13) -0.0081(14)
C38 0.0350(18) 0.0323(17) 0.0285(16) 0.0047(14) 0.0049(13) -0.0065(14)
C39 0.0260(16) 0.0322(17) 0.0371(18) 0.0026(14) 0.0014(13) -0.0021(14)
C40 0.0271(16) 0.0285(16) 0.0262(15) 0.0002(12) 0.0025(12) -0.0036(13)
C41 0.0285(16) 0.0302(16) 0.0286(15) -0.0010(13) 0.0005(12) -0.0037(13)
C42 0.0319(17) 0.0264(15) 0.0280(15) -0.0007(12) 0.0050(13) -0.0088(13)
C43 0.0293(17) 0.0357(18) 0.0321(17) 0.0010(14) -0.0042(13) -0.0082(14)
C44 0.0306(17) 0.0304(16) 0.0297(16) -0.0002(13) -0.0012(13) -0.0069(14)
C45 0.0283(16) 0.0302(16) 0.0256(15) -0.0001(13) 0.0009(12) -0.0053(13)
C46 0.0324(17) 0.0318(17) 0.0269(15) -0.0037(13) -0.0010(13) -0.0113(14)
C47 0.0389(19) 0.0298(16) 0.0266(15) -0.0051(13) 0.0028(13) -0.0118(14)
C48 0.0281(16) 0.0274(16) 0.0320(16) -0.0020(13) -0.0024(13) -0.0066(13)
C49 0.0296(17) 0.0247(15) 0.0346(17) -0.0032(13) -0.0009(13) -0.0075(13)
C50 0.0201(14) 0.0173(13) 0.0290(15) -0.0012(11) 0.0028(11) 0.0001(11)
C51 0.0200(14) 0.0171(13) 0.0234(14) 0.0014(11) 0.0040(11) 0.0010(11)
C52 0.0211(14) 0.0170(13) 0.0270(14) 0.0019(11) 0.0038(11) 0.0020(11)
C53 0.0221(14) 0.0236(14) 0.0246(14) 0.0027(12) 0.0001(11) 0.0037(12)
C54 0.0230(15) 0.0231(14) 0.0250(14) 0.0011(12) 0.0021(11) -0.0004(12)
C55 0.0189(14) 0.0197(13) 0.0254(14) -0.0006(11) 0.0052(11) 0.0014(11)
C56 0.0146(13) 0.0174(13) 0.0266(14) 0.0016(11) 0.0052(11) -0.0002(11)
C57 0.0183(14) 0.0196(14) 0.0307(15) 0.0035(12) 0.0009(11) 0.0021(11)
C58 0.0198(14) 0.0276(16) 0.0335(16) 0.0021(13) -0.0003(12) 0.0010(12)
C59 0.0233(15) 0.0282(16) 0.0328(16) -0.0022(13) -0.0002(12) -0.0045(13)
C60 0.0344(17) 0.0251(15) 0.0258(15) -0.0053(12) 0.0038(13) 0.0003(13)
C61 0.0302(16) 0.0271(15) 0.0220(14) 0.0016(12) -0.0015(12) -0.0002(13)
C62 0.0276(16) 0.0301(16) 0.0272(15) 0.0019(13) -0.0023(12) -0.0039(13)
C63 0.0295(16) 0.0329(17) 0.0244(15) 0.0063(13) -0.0058(12) -0.0044(13)
C64 0.0210(14) 0.0226(14) 0.0322(16) 0.0034(12) 0.0022(12) -0.0074(12)
C65 0.0246(15) 0.0299(16) 0.0261(15) 0.0070(13) -0.0010(12) -0.0028(13)
C66 0.0240(15) 0.0323(16) 0.0293(16) 0.0071(13) -0.0020(12) -0.0023(13)
C67 0.0226(14) 0.0246(15) 0.0311(16) 0.0026(12) 0.0013(12) -0.0070(12)
C68 0.0235(15) 0.0226(14) 0.0282(15) 0.0055(12) 0.0009(12) -0.0078(12)
C69 0.0207(14) 0.0224(14) 0.0279(15) 0.0056(12) -0.0026(11) -0.0056(12)
C70 0.0287(16) 0.0279(15) 0.0253(15) 0.0030(12) -0.0029(12) -0.0022(13)
O7 0.181(11) 0.73(3) 0.214(12) -0.212(17) -0.035(9) -0.003(15)
N1 0.0224(12) 0.0279(13) 0.0234(12) 0.0037(10) -0.0009(10) -0.0029(11)
N2 0.0243(13) 0.0229(12) 0.0345(14) 0.0001(11) 0.0069(11) -0.0005(11)
N3 0.0263(13) 0.0273(13) 0.0284(13) 0.0074(11) 0.0034(10) 0.0036(11)
N4 0.0182(12) 0.0253(13) 0.0350(14) 0.0050(11) 0.0034(10) 0.0042(10)
C1 0.0318(17) 0.0337(17) 0.0209(14) 0.0037(13) -0.0042(12) -0.0064(14)
C2 0.0297(16) 0.0297(16) 0.0249(15) -0.0012(12) -0.0013(12) -0.0059(13)
C3 0.0204(14) 0.0261(15) 0.0227(14) -0.0006(11) 0.0020(11) -0.0064(12)
C4 0.0193(14) 0.0292(15) 0.0214(14) -0.0010(12) 0.0002(11) -0.0046(12)
C5 0.0174(13) 0.0285(15) 0.0249(14) -0.0004(12) -0.0002(11) -0.0047(12)
C6 0.0216(14) 0.0254(15) 0.0259(14) 0.0000(12) 0.0044(11) -0.0067(12)
C7 0.0292(16) 0.0271(15) 0.0241(14) -0.0039(12) -0.0014(12) -0.0078(13)
C8 0.0349(17) 0.0279(16) 0.0240(15) -0.0032(12) 0.0030(13) -0.0065(14)
C9 0.0188(14) 0.0313(17) 0.0440(19) -0.0028(14) -0.0030(13) -0.0062(13)
C10 0.0207(15) 0.0270(16) 0.0465(19) -0.0039(14) -0.0004(14) -0.0034(13)
C11 0.0265(16) 0.0285(16) 0.0388(18) 0.0000(14) 0.0067(13) 0.0061(13)
C12 0.0232(15) 0.0210(14) 0.0389(17) 0.0024(13) 0.0034(13) 0.0074(12)
C13 0.0228(15) 0.0280(16) 0.0362(17) 0.0005(13) -0.0014(13) 0.0058(13)
C14 0.0288(16) 0.0296(16) 0.0302(16) 0.0046(13) -0.0012(13) 0.0076(13)
C15 0.0242(15) 0.0254(15) 0.0321(16) 0.0064(13) 0.0012(12) 0.0091(13)
C16 0.0215(14) 0.0192(14) 0.0385(17) 0.0040(12) -0.0013(12) 0.0051(12)
C17 0.0276(16) 0.0210(14) 0.0334(16) -0.0002(12) 0.0024(13) 0.0070(12)
C18 0.0286(16) 0.0279(16) 0.0370(17) 0.0110(14) 0.0043(13) 0.0079(13)
C19 0.0270(16) 0.0353(17) 0.0228(14) 0.0055(13) -0.0021(12) 0.0057(14)
C20 0.0230(15) 0.0312(16) 0.0247(14) 0.0044(12) 0.0020(12) 0.0044(13)
C21 0.0179(13) 0.0242(15) 0.0264(14) 0.0021(12) 0.0024(11) -0.0016(12)
C22 0.0168(14) 0.0251(15) 0.0340(16) -0.0003(13) 0.0011(11) -0.0004(12)
C23 0.0231(15) 0.0243(15) 0.0367(17) 0.0019(13) 0.0023(13) -0.0011(12)
C24 0.0151(13) 0.0237(14) 0.0267(14) 0.0024(12) 0.0031(11) -0.0014(11)
C25 0.0243(15) 0.0230(14) 0.0285(15) 0.0010(12) -0.0016(12) -0.0012(12)
C26 0.0250(15) 0.0253(15) 0.0332(16) 0.0017(13) -0.0006(12) -0.0016(13)
C27 0.0195(14) 0.0296(16) 0.0387(18) 0.0000(14) -0.0011(13) 0.0048(13)
C28 0.0190(14) 0.0279(16) 0.0341(16) -0.0011(13) -0.0018(12) 0.0007(12)
C29 0.0233(16) 0.0256(16) 0.0464(19) 0.0096(14) 0.0073(14) 0.0084(13)
C30 0.0189(14) 0.0245(15) 0.0394(17) 0.0084(13) 0.0026(12) 0.0078(12)
C31 0.0278(16) 0.0195(14) 0.0361(17) 0.0035(12) 0.0026(13) 0.0072(12)
C32 0.0239(15) 0.0205(14) 0.0382(17) 0.0042(13) 0.0000(13) 0.0050(12)
C33 0.0252(15) 0.0223(14) 0.0376(17) 0.0095(13) -0.0020(13) 0.0039(13)
C34 0.0243(15) 0.0316(17) 0.0346(17) 0.0078(14) -0.0044(13) 0.0045(13)
C35 0.0222(15) 0.0282(16) 0.0438(19) 0.0067(14) -0.0033(13) 0.0028(13)
C36 0.0289(16) 0.0289(16) 0.0319(16) 0.0077(13) -0.0020(13) 0.0017(13)
N7 0.075(3) 0.087(3) 0.082(3) 0.031(3) 0.022(3) 0.022(3)
C71 0.089(5) 0.142(7) 0.097(5) 0.039(5) -0.025(4) -0.011(5)
C72 0.074(4) 0.087(4) 0.055(3) 0.017(3) 0.004(3) 0.013(3)
P4 0.0308(9) 0.0559(9) 0.0321(7) -0.0042(6) -0.0069(6) 0.0049(7)
F19 0.052(3) 0.096(3) 0.0435(14) 0.0163(15) 0.0017(18) 0.026(2)
F20 0.084(3) 0.090(3) 0.060(2) 0.030(2) 0.038(2) 0.048(3)
F21 0.039(2) 0.083(2) 0.0466(19) 0.0058(17) -0.0142(14) 0.0050(18)
F22 0.0501(19) 0.161(4) 0.0478(19) 0.030(2) -0.0001(15) 0.000(2)
F23 0.100(3) 0.071(2) 0.098(4) 0.000(3) -0.065(3) -0.026(2)
F24 0.061(2) 0.080(3) 0.105(3) -0.042(2) -0.002(2) -0.011(2)
P4A 0.0308(9) 0.0559(9) 0.0321(7) -0.0042(6) -0.0069(6) 0.0049(7)
F19A 0.052(3) 0.096(3) 0.0435(14) 0.0163(15) 0.0017(18) 0.026(2)
F20A 0.084(3) 0.090(3) 0.060(2) 0.030(2) 0.038(2) 0.048(3)
F21A 0.039(2) 0.083(2) 0.0466(19) 0.0058(17) -0.0142(14) 0.0050(18)
F22A 0.0501(19) 0.161(4) 0.0478(19) 0.030(2) -0.0001(15) 0.000(2)
F23A 0.100(3) 0.071(2) 0.098(4) 0.000(3) -0.065(3) -0.026(2)
F24A 0.061(2) 0.080(3) 0.105(3) -0.042(2) -0.002(2) -0.011(2)

loop_
_atom_type_symbol
_atom_type_description
_atom_type_scat_dispersion_real
_atom_type_scat_dispersion_imag
_atom_type_scat_source
C C 0.0181 0.0091 'International Tables Vol C Tables 4.2.6.8 and 6.1.1.4'
H H 0.0000 0.0000 'International Tables Vol C Tables 4.2.6.8 and 6.1.1.4'
F F 0.0727 0.0534 'International Tables Vol C Tables 4.2.6.8 and 6.1.1.4'
N N 0.0311 0.0180 'International Tables Vol C Tables 4.2.6.8 and 6.1.1.4'
O O 0.0492 0.0322 'International Tables Vol C Tables 4.2.6.8 and 6.1.1.4'
P P 0.2955 0.4335 'International Tables Vol C Tables 4.2.6.8 and 6.1.1.4'

loop_
_geom_angle_atom_site_label_1
_geom_angle_atom_site_label_2
_geom_angle_atom_site_label_3
_geom_angle
_geom_angle_site_symmetry_1
_geom_angle_site_symmetry_3
_geom_angle_publ_flag
F1 P1 F2 89.38(17) . . ?
F1 P1 F3 178.67(18) . . ?
F1 P1 F4 91.8(2) . . ?
F1 P1 F6 90.68(19) . . ?
F3 P1 F2 89.31(13) . . ?
F3 P1 F4 89.55(17) . . ?
F4 P1 F2 178.15(17) . . ?
F5 P1 F1 89.70(16) . . ?
F5 P1 F2 89.07(13) . . ?
F5 P1 F3 90.06(14) . . ?
F5 P1 F4 89.47(14) . . ?
F5 P1 F6 178.64(17) . . ?
F6 P1 F2 89.63(17) . . ?
F6 P1 F3 89.54(17) . . ?
F6 P1 F4 91.82(17) . . ?
F7 P2 F8 90.35(13) . . ?
F7 P2 F9 179.71(16) . . ?
F7 P2 F10 90.47(13) . . ?
F7 P2 F11 90.36(15) . . ?
F7 P2 F12 90.69(15) . . ?
F9 P2 F8 89.39(12) . . ?
F10 P2 F8 179.16(14) . . ?
F10 P2 F9 89.79(12) . . ?
F10 P2 F11 89.68(13) . . ?
F11 P2 F8 90.13(12) . . ?
F11 P2 F9 89.76(13) . . ?
F12 P2 F8 89.09(13) . . ?
F12 P2 F9 89.18(14) . . ?
F12 P2 F10 91.08(14) . . ?
F12 P2 F11 178.69(15) . . ?
F14 P3 F13 89.28(11) . . ?
F15 P3 F13 178.14(15) . . ?
F15 P3 F14 90.47(13) . . ?
F15 P3 F16 90.83(13) . . ?
F15 P3 F18 89.01(14) . . ?
F16 P3 F13 89.39(11) . . ?
F16 P3 F14 178.41(13) . . ?
F16 P3 F18 89.98(11) . . ?
F17 P3 F13 90.28(14) . . ?
F17 P3 F14 90.18(15) . . ?
F17 P3 F15 91.56(16) . . ?
F17 P3 F16 90.70(14) . . ?
F17 P3 F18 179.11(14) . . ?
F18 P3 F13 89.14(11) . . ?
F18 P3 F14 89.12(13) . . ?
C42 O1 C46 117.6(3) . . ?
C47 O2 C48 112.5(3) . . ?
C50 O3 C49 118.9(2) . . ?
C55 O4 C60 118.6(2) . . ?
C61 O5 C62 112.9(2) . . ?
C64 O6 C63 117.8(2) . . ?
C38 N5 C70 114.0(3) . . ?
C45 N5 C38 114.4(3) . . ?
C45 N5 C70 116.2(3) . . ?
C39 N6 C37 114.5(3) . . ?
C67 N6 C37 113.9(3) . . ?
C67 N6 C39 115.4(3) . . ?
N6 C37 H37A 109.0 . . ?
N6 C37 H37B 109.0 . . ?
N6 C37 C38 113.1(3) . . ?
H37A C37 H37B 107.8 . . ?
C38 C37 H37A 109.0 . . ?
C38 C37 H37B 109.0 . . ?
N5 C38 C37 113.2(3) . . ?
N5 C38 H38A 108.9 . . ?
N5 C38 H38B 108.9 . . ?
C37 C38 H38A 108.9 . . ?
C37 C38 H38B 108.9 . . ?
H38A C38 H38B 107.7 . . ?
N6 C39 H39A 107.9 . . ?
N6 C39 H39B 107.9 . . ?
N6 C39 C40 117.8(3) . . ?
H39A C39 H39B 107.2 . . ?
C40 C39 H39A 107.9 . . ?
C40 C39 H39B 107.9 . . ?
C41 C40 C39 117.1(3) . . ?
C41 C40 C45 119.7(3) . . ?
C45 C40 C39 123.2(3) . . ?
C40 C41 H41 119.7 . . ?
C42 C41 C40 120.7(3) . . ?
C42 C41 H41 119.7 . . ?
O1 C42 C41 115.1(3) . . ?
O1 C42 C43 124.6(3) . . ?
C41 C42 C43 120.3(3) . . ?
C42 C43 H43 120.5 . . ?
C42 C43 C44 119.0(3) . . ?
C44 C43 H43 120.5 . . ?
C43 C44 H44 119.2 . . ?
C45 C44 C43 121.6(3) . . ?
C45 C44 H44 119.2 . . ?
C40 C45 N5 124.3(3) . . ?
C44 C45 N5 116.9(3) . . ?
C44 C45 C40 118.8(3) . . ?
O1 C46 H46A 110.1 . . ?
O1 C46 H46B 110.1 . . ?
O1 C46 C47 107.9(3) . . ?
H46A C46 H46B 108.4 . . ?
C47 C46 H46A 110.1 . . ?
C47 C46 H46B 110.1 . . ?
O2 C47 C46 113.3(3) . . ?
O2 C47 H47A 108.9 . . ?
O2 C47 H47B 108.9 . . ?
C46 C47 H47A 108.9 . . ?
C46 C47 H47B 108.9 . . ?
H47A C47 H47B 107.7 . . ?
O2 C48 H48A 109.9 . . ?
O2 C48 H48B 109.9 . . ?
O2 C48 C49 109.0(3) . . ?
H48A C48 H48B 108.3 . . ?
C49 C48 H48A 109.9 . . ?
C49 C48 H48B 109.9 . . ?
O3 C49 C48 113.5(3) . . ?
O3 C49 H49A 108.9 . . ?
O3 C49 H49B 108.9 . . ?
C48 C49 H49A 108.9 . . ?
C48 C49 H49B 108.9 . . ?
H49A C49 H49B 107.7 . . ?
O3 C50 C51 113.6(3) . . ?
C59 C50 O3 125.2(3) . . ?
C59 C50 C51 121.3(3) . . ?
C52 C51 C50 122.0(3) . . ?
C52 C51 C56 119.9(3) . . ?
C56 C51 C50 118.1(3) . . ?
C51 C52 H52 119.9 . . ?
C53 C52 C51 120.2(3) . . ?
C53 C52 H52 119.9 . . ?
C52 C53 H53 119.4 . . ?
C52 C53 C54 121.3(3) . . ?
C54 C53 H53 119.4 . . ?
C53 C54 H54 120.1 . . ?
C55 C54 C53 119.7(3) . . ?
C55 C54 H54 120.1 . . ?
O4 C55 C54 125.5(3) . . ?
O4 C55 C56 113.7(2) . . ?
C54 C55 C56 120.8(3) . . ?
C51 C56 C55 118.1(3) . . ?
C51 C56 C57 119.9(3) . . ?
C57 C56 C55 122.0(3) . . ?
C56 C57 H57 120.1 . . ?
C58 C57 C56 119.8(3) . . ?
C58 C57 H57 120.1 . . ?
C57 C58 H58 119.3 . . ?
C57 C58 C59 121.5(3) . . ?
C59 C58 H58 119.3 . . ?
C50 C59 C58 119.4(3) . . ?
C50 C59 H59 120.3 . . ?
C58 C59 H59 120.3 . . ?
O4 C60 H60A 108.7 . . ?
O4 C60 H60B 108.7 . . ?
O4 C60 C61 114.2(3) . . ?
H60A C60 H60B 107.6 . . ?
C61 C60 H60A 108.7 . . ?
C61 C60 H60B 108.7 . . ?
O5 C61 C60 109.1(3) . . ?
O5 C61 H61A 109.9 . . ?
O5 C61 H61B 109.9 . . ?
C60 C61 H61A 109.9 . . ?
C60 C61 H61B 109.9 . . ?
H61A C61 H61B 108.3 . . ?
O5 C62 H62A 108.9 . . ?
O5 C62 H62B 108.9 . . ?
O5 C62 C63 113.3(3) . . ?
H62A C62 H62B 107.7 . . ?
C63 C62 H62A 108.9 . . ?
C63 C62 H62B 108.9 . . ?
O6 C63 C62 108.2(3) . . ?
O6 C63 H63A 110.0 . . ?
O6 C63 H63B 110.0 . . ?
C62 C63 H63A 110.0 . . ?
C62 C63 H63B 110.0 . . ?
H63A C63 H63B 108.4 . . ?
O6 C64 C65 124.4(3) . . ?
O6 C64 C69 115.5(3) . . ?
C65 C64 C69 120.1(3) . . ?
C64 C65 H65 120.7 . . ?
C64 C65 C66 118.6(3) . . ?
C66 C65 H65 120.7 . . ?
C65 C66 H66 118.9 . . ?
C65 C66 C67 122.2(3) . . ?
C67 C66 H66 118.9 . . ?
C66 C67 N6 117.4(3) . . ?
C66 C67 C68 118.7(3) . . ?
C68 C67 N6 123.9(3) . . ?
C67 C68 C69 119.0(3) . . ?
C67 C68 C70 123.6(3) . . ?
C69 C68 C70 117.4(3) . . ?
C64 C69 C68 121.4(3) . . ?
C64 C69 H69 119.3 . . ?
C68 C69 H69 119.3 . . ?
N5 C70 C68 117.2(3) . . ?
N5 C70 H70A 108.0 . . ?
N5 C70 H70B 108.0 . . ?
C68 C70 H70A 108.0 . . ?
C68 C70 H70B 108.0 . . ?
H70A C70 H70B 107.2 . . ?
H7A O7 H7B 104.5 . . ?
C1 N1 C36 120.5(3) . . ?
C5 N1 C1 121.1(3) . . ?
C5 N1 C36 118.2(3) . . ?
C8 N2 C11 119.1(3) . . ?
C9 N2 C8 120.6(3) . . ?
C9 N2 C11 120.2(3) . . ?
C19 N3 C18 120.4(3) . . ?
C19 N3 C23 120.3(3) . . ?
C23 N3 C18 119.0(3) . . ?
C26 N4 C27 120.4(3) . . ?
C26 N4 C29 118.6(3) . . ?
C27 N4 C29 121.0(3) . . ?
N1 C1 H1 119.7 . . ?
N1 C1 C2 120.5(3) . . ?
C2 C1 H1 119.7 . . ?
C1 C2 H2 120.0 . . ?
C1 C2 C3 120.1(3) . . ?
C3 C2 H2 120.0 . . ?
C2 C3 C6 122.5(3) . . ?
C4 C3 C2 117.6(3) . . ?
C4 C3 C6 119.8(3) . . ?
C3 C4 H4 119.6 . . ?
C5 C4 C3 120.7(3) . . ?
C5 C4 H4 119.6 . . ?
N1 C5 C4 119.9(3) . . ?
N1 C5 H5 120.0 . . ?
C4 C5 H5 120.0 . . ?
C7 C6 C3 120.9(3) . . ?
C7 C6 C10 117.8(3) . . ?
C10 C6 C3 121.1(3) . . ?
C6 C7 H7 120.1 . . ?
C8 C7 C6 119.8(3) . . ?
C8 C7 H7 120.1 . . ?
N2 C8 C7 120.7(3) . . ?
N2 C8 H8 119.6 . . ?
C7 C8 H8 119.6 . . ?
N2 C9 H9 119.5 . . ?
N2 C9 C10 120.9(3) . . ?
C10 C9 H9 119.5 . . ?
C6 C10 H10 120.0 . . ?
C9 C10 C6 120.1(3) . . ?
C9 C10 H10 120.0 . . ?
N2 C11 H11A 109.9 . . ?
N2 C11 H11B 109.9 . . ?
N2 C11 C12 109.0(2) . . ?
H11A C11 H11B 108.3 . . ?
C12 C11 H11A 109.9 . . ?
C12 C11 H11B 109.9 . . ?
C13 C12 C11 120.2(3) . . ?
C17 C12 C11 120.5(3) . . ?
C17 C12 C13 119.3(3) . . ?
C12 C13 H13 119.9 . . ?
C14 C13 C12 120.1(3) . . ?
C14 C13 H13 119.9 . . ?
C13 C14 H14 119.7 . . ?
C13 C14 C15 120.5(3) . . ?
C15 C14 H14 119.7 . . ?
C14 C15 C18 121.0(3) . . ?
C16 C15 C14 119.1(3) . . ?
C16 C15 C18 119.8(3) . . ?
C15 C16 H16 119.9 . . ?
C17 C16 C15 120.1(3) . . ?
C17 C16 H16 119.9 . . ?
C12 C17 C16 120.6(3) . . ?
C12 C17 H17 119.7 . . ?
C16 C17 H17 119.7 . . ?
N3 C18 C15 108.1(2) . . ?
N3 C18 H18A 110.1 . . ?
N3 C18 H18B 110.1 . . ?
C15 C18 H18A 110.1 . . ?
C15 C18 H18B 110.1 . . ?
H18A C18 H18B 108.4 . . ?
N3 C19 H19 119.7 . . ?
N3 C19 C20 120.7(3) . . ?
C20 C19 H19 119.7 . . ?
C19 C20 H20 119.8 . . ?
C19 C20 C21 120.4(3) . . ?
C21 C20 H20 119.8 . . ?
C20 C21 C22 117.2(3) . . ?
C20 C21 C24 121.6(3) . . ?
C22 C21 C24 121.0(3) . . ?
C21 C22 H22 119.9 . . ?
C23 C22 C21 120.2(3) . . ?
C23 C22 H22 119.9 . . ?
N3 C23 C22 121.2(3) . . ?
N3 C23 H23 119.4 . . ?
C22 C23 H23 119.4 . . ?
C25 C24 C21 120.6(3) . . ?
C28 C24 C21 121.4(3) . . ?
C28 C24 C25 117.8(3) . . ?
C24 C25 H25 120.1 . . ?
C26 C25 C24 119.9(3) . . ?
C26 C25 H25 120.1 . . ?
N4 C26 C25 121.1(3) . . ?
N4 C26 H26 119.5 . . ?
C25 C26 H26 119.5 . . ?
N4 C27 H27 119.6 . . ?
N4 C27 C28 120.7(3) . . ?
C28 C27 H27 119.6 . . ?
C24 C28 H28 120.0 . . ?
C27 C28 C24 120.0(3) . . ?
C27 C28 H28 120.0 . . ?
N4 C29 H29A 109.7 . . ?
N4 C29 H29B 109.7 . . ?
H29A C29 H29B 108.2 . . ?
C30 C29 N4 109.7(2) . . ?
C30 C29 H29A 109.7 . . ?
C30 C29 H29B 109.7 . . ?
C31 C30 C29 121.0(3) . . ?
C35 C30 C29 120.2(3) . . ?
C35 C30 C31 118.7(3) . . ?
C30 C31 H31 119.6 . . ?
C32 C31 C30 120.8(3) . . ?
C32 C31 H31 119.6 . . ?
C31 C32 H32 119.9 . . ?
C31 C32 C33 120.1(3) . . ?
C33 C32 H32 119.9 . . ?
C32 C33 C36 120.6(3) . . ?
C34 C33 C32 119.3(3) . . ?
C34 C33 C36 119.8(3) . . ?
C33 C34 H34 119.9 . . ?
C33 C34 C35 120.1(3) . . ?
C35 C34 H34 119.9 . . ?
C30 C35 C34 120.7(3) . . ?
C30 C35 H35 119.6 . . ?
C34 C35 H35 119.6 . . ?
N1 C36 C33 107.6(2) . . ?
N1 C36 H36A 110.2 . . ?
N1 C36 H36B 110.2 . . ?
C33 C36 H36A 110.2 . . ?
C33 C36 H36B 110.2 . . ?
H36A C36 H36B 108.5 . . ?
H71A C71 H71B 109.5 . . ?
H71A C71 H71C 109.5 . . ?
H71B C71 H71C 109.5 . . ?
C72 C71 H71A 109.5 . . ?
C72 C71 H71B 109.5 . . ?
C72 C71 H71C 109.5 . . ?
N7 C72 C71 178.4(8) . . ?
F19 P4 F21 177.7(3) . . ?
F19 P4 F22 89.9(3) . . ?
F19 P4 F23 90.4(3) . . ?
F20 P4 F19 91.2(3) . . ?
F20 P4 F21 89.5(2) . . ?
F20 P4 F22 178.9(2) . . ?
F20 P4 F23 91.6(3) . . ?
F21 P4 F22 89.4(2) . . ?
F21 P4 F23 87.5(2) . . ?
F22 P4 F23 88.7(3) . . ?
F24 P4 F19 92.0(3) . . ?
F24 P4 F20 91.9(3) . . ?
F24 P4 F21 90.1(2) . . ?
F24 P4 F22 87.8(3) . . ?
F24 P4 F23 175.8(3) . . ?
F19A P4A F24A 87.8(13) . . ?
F20A P4A F19A 85.3(13) . . ?
F20A P4A F21A 95.2(8) . . ?
F20A P4A F22A 169.6(11) . . ?
F20A P4A F24A 88.3(10) . . ?
F21A P4A F19A 177.7(15) . . ?
F21A P4A F22A 92.2(9) . . ?
F21A P4A F24A 90.0(9) . . ?
F22A P4A F19A 87.0(13) . . ?
F22A P4A F24A 84.4(9) . . ?
F23A P4A F19A 87.8(13) . . ?
F23A P4A F20A 95.8(11) . . ?
F23A P4A F21A 94.4(10) . . ?
F23A P4A F22A 90.8(11) . . ?
F23A P4A F24A 173.7(12) . . ?

loop_
_geom_bond_atom_site_label_1
_geom_bond_atom_site_label_2
_geom_bond_distance
_geom_bond_site_symmetry_2
_geom_bond_publ_flag
P1 F1 1.584(3) . ?
P1 F2 1.618(2) . ?
P1 F3 1.597(3) . ?
P1 F4 1.606(3) . ?
P1 F5 1.581(3) . ?
P1 F6 1.589(3) . ?
P2 F7 1.581(2) . ?
P2 F8 1.601(2) . ?
P2 F9 1.601(2) . ?
P2 F10 1.595(2) . ?
P2 F11 1.596(2) . ?
P2 F12 1.594(3) . ?
P3 F13 1.617(2) . ?
P3 F14 1.608(2) . ?
P3 F15 1.595(2) . ?
P3 F16 1.599(2) . ?
P3 F17 1.576(3) . ?
P3 F18 1.601(2) . ?
O1 C42 1.385(4) . ?
O1 C46 1.432(4) . ?
O2 C47 1.433(4) . ?
O2 C48 1.434(4) . ?
O3 C49 1.431(4) . ?
O3 C50 1.377(3) . ?
O4 C55 1.373(3) . ?
O4 C60 1.443(4) . ?
O5 C61 1.427(4) . ?
O5 C62 1.430(4) . ?
O6 C63 1.438(4) . ?
O6 C64 1.381(4) . ?
N5 C38 1.456(4) . ?
N5 C45 1.432(4) . ?
N5 C70 1.468(4) . ?
N6 C37 1.474(4) . ?
N6 C39 1.463(4) . ?
N6 C67 1.443(4) . ?
C37 H37A 0.9900 . ?
C37 H37B 0.9900 . ?
C37 C38 1.522(5) . ?
C38 H38A 0.9900 . ?
C38 H38B 0.9900 . ?
C39 H39A 0.9900 . ?
C39 H39B 0.9900 . ?
C39 C40 1.514(4) . ?
C40 C41 1.396(5) . ?
C40 C45 1.406(5) . ?
C41 H41 0.9500 . ?
C41 C42 1.388(5) . ?
C42 C43 1.391(5) . ?
C43 H43 0.9500 . ?
C43 C44 1.397(5) . ?
C44 H44 0.9500 . ?
C44 C45 1.394(5) . ?
C46 H46A 0.9900 . ?
C46 H46B 0.9900 . ?
C46 C47 1.516(5) . ?
C47 H47A 0.9900 . ?
C47 H47B 0.9900 . ?
C48 H48A 0.9900 . ?
C48 H48B 0.9900 . ?
C48 C49 1.508(5) . ?
C49 H49A 0.9900 . ?
C49 H49B 0.9900 . ?
C50 C51 1.427(4) . ?
C50 C59 1.369(4) . ?
C51 C52 1.416(4) . ?
C51 C56 1.420(4) . ?
C52 H52 0.9500 . ?
C52 C53 1.363(4) . ?
C53 H53 0.9500 . ?
C53 C54 1.413(4) . ?
C54 H54 0.9500 . ?
C54 C55 1.374(4) . ?
C55 C56 1.436(4) . ?
C56 C57 1.420(4) . ?
C57 H57 0.9500 . ?
C57 C58 1.362(4) . ?
C58 H58 0.9500 . ?
C58 C59 1.419(4) . ?
C59 H59 0.9500 . ?
C60 H60A 0.9900 . ?
C60 H60B 0.9900 . ?
C60 C61 1.499(5) . ?
C61 H61A 0.9900 . ?
C61 H61B 0.9900 . ?
C62 H62A 0.9900 . ?
C62 H62B 0.9900 . ?
C62 C63 1.512(5) . ?
C63 H63A 0.9900 . ?
C63 H63B 0.9900 . ?
C64 C65 1.384(4) . ?
C64 C69 1.388(4) . ?
C65 H65 0.9500 . ?
C65 C66 1.392(5) . ?
C66 H66 0.9500 . ?
C66 C67 1.394(4) . ?
C67 C68 1.397(4) . ?
C68 C69 1.397(5) . ?
C68 C70 1.534(4) . ?
C69 H69 0.9500 . ?
C70 H70A 0.9900 . ?
C70 H70B 0.9900 . ?
O7 H7A 0.8699 . ?
O7 H7B 0.8693 . ?
N1 C1 1.349(4) . ?
N1 C5 1.346(4) . ?
N1 C36 1.502(4) . ?
N2 C8 1.349(4) . ?
N2 C9 1.340(4) . ?
N2 C11 1.499(4) . ?
N3 C18 1.501(4) . ?
N3 C19 1.348(4) . ?
N3 C23 1.351(4) . ?
N4 C26 1.341(4) . ?
N4 C27 1.348(4) . ?
N4 C29 1.508(4) . ?
C1 H1 0.9500 . ?
C1 C2 1.370(5) . ?
C2 H2 0.9500 . ?
C2 C3 1.394(4) . ?
C3 C4 1.393(4) . ?
C3 C6 1.477(4) . ?
C4 H4 0.9500 . ?
C4 C5 1.370(4) . ?
C5 H5 0.9500 . ?
C6 C7 1.394(4) . ?
C6 C10 1.397(4) . ?
C7 H7 0.9500 . ?
C7 C8 1.379(5) . ?
C8 H8 0.9500 . ?
C9 H9 0.9500 . ?
C9 C10 1.372(5) . ?
C10 H10 0.9500 . ?
C11 H11A 0.9900 . ?
C11 H11B 0.9900 . ?
C11 C12 1.505(5) . ?
C12 C13 1.391(5) . ?
C12 C17 1.385(5) . ?
C13 H13 0.9500 . ?
C13 C14 1.383(5) . ?
C14 H14 0.9500 . ?
C14 C15 1.395(5) . ?
C15 C16 1.389(5) . ?
C15 C18 1.509(5) . ?
C16 H16 0.9500 . ?
C16 C17 1.388(5) . ?
C17 H17 0.9500 . ?
C18 H18A 0.9900 . ?
C18 H18B 0.9900 . ?
C19 H19 0.9500 . ?
C19 C20 1.378(5) . ?
C20 H20 0.9500 . ?
C20 C21 1.402(4) . ?
C21 C22 1.404(4) . ?
C21 C24 1.481(4) . ?
C22 H22 0.9500 . ?
C22 C23 1.369(4) . ?
C23 H23 0.9500 . ?
C24 C25 1.395(4) . ?
C24 C28 1.390(4) . ?
C25 H25 0.9500 . ?
C25 C26 1.371(4) . ?
C26 H26 0.9500 . ?
C27 H27 0.9500 . ?
C27 C28 1.373(5) . ?
C28 H28 0.9500 . ?
C29 H29A 0.9900 . ?
C29 H29B 0.9900 . ?
C29 C30 1.505(5) . ?
C30 C31 1.393(5) . ?
C30 C35 1.386(5) . ?
C31 H31 0.9500 . ?
C31 C32 1.385(5) . ?
C32 H32 0.9500 . ?
C32 C33 1.392(5) . ?
C33 C34 1.388(5) . ?
C33 C36 1.508(5) . ?
C34 H34 0.9500 . ?
C34 C35 1.392(5) . ?
C35 H35 0.9500 . ?
C36 H36A 0.9900 . ?
C36 H36B 0.9900 . ?
N7 C72 1.155(8) . ?
C71 H71A 0.9800 . ?
C71 H71B 0.9800 . ?
C71 H71C 0.9800 . ?
C71 C72 1.449(9) . ?
P4 F19 1.589(4) . ?
P4 F20 1.569(4) . ?
P4 F21 1.596(3) . ?
P4 F22 1.601(4) . ?
P4 F23 1.610(4) . ?
P4 F24 1.556(4) . ?
P4A F19A 1.624(14) . ?
P4A F20A 1.552(13) . ?
P4A F21A 1.568(12) . ?
P4A F22A 1.613(13) . ?
P4A F23A 1.543(14) . ?
P4A F24A 1.635(13) . ?

loop_
_geom_torsion_atom_site_label_1
_geom_torsion_atom_site_label_2
_geom_torsion_atom_site_label_3
_geom_torsion_atom_site_label_4
_geom_torsion
_geom_torsion_site_symmetry_1
_geom_torsion_site_symmetry_2
_geom_torsion_site_symmetry_3
_geom_torsion_site_symmetry_4
_geom_torsion_publ_flag
O1 C42 C43 C44 -177.1(3) . . . . ?
O1 C46 C47 O2 -73.8(4) . . . . ?
O2 C48 C49 O3 -72.7(3) . . . . ?
O3 C50 C51 C52 0.6(4) . . . . ?
O3 C50 C51 C56 180.0(2) . . . . ?
O3 C50 C59 C58 179.6(3) . . . . ?
O4 C55 C56 C51 179.6(2) . . . . ?
O4 C55 C56 C57 1.3(4) . . . . ?
O4 C60 C61 O5 -65.4(3) . . . . ?
O5 C62 C63 O6 -73.4(3) . . . . ?
O6 C64 C65 C66 177.9(3) . . . . ?
O6 C64 C69 C68 -178.6(3) . . . . ?
N6 C37 C38 N5 -39.0(4) . . . . ?
N6 C39 C40 C41 155.7(3) . . . . ?
N6 C39 C40 C45 -25.3(5) . . . . ?
N6 C67 C68 C69 174.5(3) . . . . ?
N6 C67 C68 C70 -4.7(5) . . . . ?
C37 N6 C39 C40 78.2(4) . . . . ?
C37 N6 C67 C66 137.4(3) . . . . ?
C37 N6 C67 C68 -40.2(4) . . . . ?
C38 N5 C45 C40 -42.4(4) . . . . ?
C38 N5 C45 C44 134.6(3) . . . . ?
C38 N5 C70 C68 78.8(3) . . . . ?
C39 N6 C37 C38 -48.3(4) . . . . ?
C39 N6 C67 C66 -87.1(3) . . . . ?
C39 N6 C67 C68 95.3(4) . . . . ?
C39 C40 C41 C42 179.2(3) . . . . ?
C39 C40 C45 N5 -1.9(5) . . . . ?
C39 C40 C45 C44 -178.8(3) . . . . ?
C40 C41 C42 O1 177.3(3) . . . . ?
C40 C41 C42 C43 -0.4(5) . . . . ?
C41 C40 C45 N5 177.2(3) . . . . ?
C41 C40 C45 C44 0.2(5) . . . . ?
C41 C42 C43 C44 0.4(5) . . . . ?
C42 O1 C46 C47 168.0(3) . . . . ?
C42 C43 C44 C45 0.0(5) . . . . ?
C43 C44 C45 N5 -177.5(3) . . . . ?
C43 C44 C45 C40 -0.3(5) . . . . ?
C45 N5 C38 C37 87.7(3) . . . . ?
C45 N5 C70 C68 -57.6(4) . . . . ?
C45 C40 C41 C42 0.1(5) . . . . ?
C46 O1 C42 C41 176.8(3) . . . . ?
C46 O1 C42 C43 -5.6(5) . . . . ?
C47 O2 C48 C49 -165.4(2) . . . . ?
C48 O2 C47 C46 -70.6(3) . . . . ?
C49 O3 C50 C51 -173.1(3) . . . . ?
C49 O3 C50 C59 6.8(4) . . . . ?
C50 O3 C49 C48 -83.9(3) . . . . ?
C50 C51 C52 C53 177.7(3) . . . . ?
C50 C51 C56 C55 -177.8(3) . . . . ?
C50 C51 C56 C57 0.5(4) . . . . ?
C51 C50 C59 C58 -0.6(5) . . . . ?
C51 C52 C53 C54 0.7(4) . . . . ?
C51 C56 C57 C58 -0.7(4) . . . . ?
C52 C51 C56 C55 1.6(4) . . . . ?
C52 C51 C56 C57 179.9(3) . . . . ?
C52 C53 C54 C55 0.4(5) . . . . ?
C53 C54 C55 O4 179.4(3) . . . . ?
C53 C54 C55 C56 -0.5(4) . . . . ?
C54 C55 C56 C51 -0.5(4) . . . . ?
C54 C55 C56 C57 -178.8(3) . . . . ?
C55 O4 C60 C61 -79.9(3) . . . . ?
C55 C56 C57 C58 177.5(3) . . . . ?
C56 C51 C52 C53 -1.7(4) . . . . ?
C56 C57 C58 C59 0.3(5) . . . . ?
C57 C58 C59 C50 0.4(5) . . . . ?
C59 C50 C51 C52 -179.3(3) . . . . ?
C59 C50 C51 C56 0.1(4) . . . . ?
C60 O4 C55 C54 5.7(4) . . . . ?
C60 O4 C55 C56 -174.4(2) . . . . ?
C61 O5 C62 C63 -83.5(3) . . . . ?
C62 O5 C61 C60 -171.2(3) . . . . ?
C63 O6 C64 C65 0.6(4) . . . . ?
C63 O6 C64 C69 -179.2(3) . . . . ?
C64 O6 C63 C62 171.4(2) . . . . ?
C64 C65 C66 C67 0.3(5) . . . . ?
C65 C64 C69 C68 1.6(4) . . . . ?
C65 C66 C67 N6 -175.3(3) . . . . ?
C65 C66 C67 C68 2.5(5) . . . . ?
C66 C67 C68 C69 -3.1(4) . . . . ?
C66 C67 C68 C70 177.7(3) . . . . ?
C67 N6 C37 C38 87.7(3) . . . . ?
C67 N6 C39 C40 -57.0(4) . . . . ?
C67 C68 C69 C64 1.1(4) . . . . ?
C67 C68 C70 N5 -23.2(4) . . . . ?
C69 C64 C65 C66 -2.3(4) . . . . ?
C69 C68 C70 N5 157.6(3) . . . . ?
C70 N5 C38 C37 -49.5(4) . . . . ?
C70 N5 C45 C40 93.7(4) . . . . ?
C70 N5 C45 C44 -89.3(4) . . . . ?
C70 C68 C69 C64 -179.6(3) . . . . ?
N1 C1 C2 C3 0.2(5) . . . . ?
N2 C9 C10 C6 0.2(5) . . . . ?
N2 C11 C12 C13 92.0(4) . . . . ?
N2 C11 C12 C17 -85.6(4) . . . . ?
N3 C19 C20 C21 0.6(5) . . . . ?
N4 C27 C28 C24 0.7(5) . . . . ?
N4 C29 C30 C31 85.5(4) . . . . ?
N4 C29 C30 C35 -89.8(4) . . . . ?
C1 N1 C5 C4 1.7(4) . . . . ?
C1 N1 C36 C33 -101.1(3) . . . . ?
C1 C2 C3 C4 1.7(4) . . . . ?
C1 C2 C3 C6 -175.8(3) . . . . ?
C2 C3 C4 C5 -1.9(4) . . . . ?
C2 C3 C6 C7 32.3(4) . . . . ?
C2 C3 C6 C10 -151.8(3) . . . . ?
C3 C4 C5 N1 0.2(4) . . . . ?
C3 C6 C7 C8 172.3(3) . . . . ?
C3 C6 C10 C9 -172.9(3) . . . . ?
C4 C3 C6 C7 -145.1(3) . . . . ?
C4 C3 C6 C10 30.8(4) . . . . ?
C5 N1 C1 C2 -1.9(5) . . . . ?
C5 N1 C36 C33 73.6(3) . . . . ?
C6 C3 C4 C5 175.7(3) . . . . ?
C6 C7 C8 N2 1.1(5) . . . . ?
C7 C6 C10 C9 3.1(5) . . . . ?
C8 N2 C9 C10 -3.0(5) . . . . ?
C8 N2 C11 C12 71.1(4) . . . . ?
C9 N2 C8 C7 2.3(5) . . . . ?
C9 N2 C11 C12 -104.1(3) . . . . ?
C10 C6 C7 C8 -3.7(5) . . . . ?
C11 N2 C8 C7 -172.9(3) . . . . ?
C11 N2 C9 C10 172.1(3) . . . . ?
C11 C12 C13 C14 -173.6(3) . . . . ?
C11 C12 C17 C16 174.5(3) . . . . ?
C12 C13 C14 C15 -0.7(5) . . . . ?
C13 C12 C17 C16 -3.1(5) . . . . ?
C13 C14 C15 C16 -3.6(5) . . . . ?
C13 C14 C15 C18 171.8(3) . . . . ?
C14 C15 C16 C17 4.5(4) . . . . ?
C14 C15 C18 N3 -89.0(4) . . . . ?
C15 C16 C17 C12 -1.2(5) . . . . ?
C16 C15 C18 N3 86.3(4) . . . . ?
C17 C12 C13 C14 4.0(5) . . . . ?
C18 N3 C19 C20 -171.7(3) . . . . ?
C18 N3 C23 C22 171.3(3) . . . . ?
C18 C15 C16 C17 -170.9(3) . . . . ?
C19 N3 C18 C15 91.2(4) . . . . ?
C19 N3 C23 C22 -2.4(5) . . . . ?
C19 C20 C21 C22 -2.6(4) . . . . ?
C19 C20 C21 C24 172.9(3) . . . . ?
C20 C21 C22 C23 2.0(4) . . . . ?
C20 C21 C24 C25 -15.3(4) . . . . ?
C20 C21 C24 C28 169.2(3) . . . . ?
C21 C22 C23 N3 0.4(5) . . . . ?
C21 C24 C25 C26 -173.1(3) . . . . ?
C21 C24 C28 C27 172.6(3) . . . . ?
C22 C21 C24 C25 160.0(3) . . . . ?
C22 C21 C24 C28 -15.5(4) . . . . ?
C23 N3 C18 C15 -82.5(4) . . . . ?
C23 N3 C19 C20 1.9(5) . . . . ?
C24 C21 C22 C23 -173.4(3) . . . . ?
C24 C25 C26 N4 0.4(5) . . . . ?
C25 C24 C28 C27 -3.1(5) . . . . ?
C26 N4 C27 C28 2.3(5) . . . . ?
C26 N4 C29 C30 -75.3(4) . . . . ?
C27 N4 C26 C25 -2.9(5) . . . . ?
C27 N4 C29 C30 102.2(3) . . . . ?
C28 C24 C25 C26 2.6(5) . . . . ?
C29 N4 C26 C25 174.6(3) . . . . ?
C29 N4 C27 C28 -175.1(3) . . . . ?
C29 C30 C31 C32 -172.0(3) . . . . ?
C29 C30 C35 C34 171.9(3) . . . . ?
C30 C31 C32 C33 0.3(5) . . . . ?
C31 C30 C35 C34 -3.5(5) . . . . ?
C31 C32 C33 C34 -3.8(5) . . . . ?
C31 C32 C33 C36 170.3(3) . . . . ?
C32 C33 C34 C35 3.6(5) . . . . ?
C32 C33 C36 N1 -88.1(3) . . . . ?
C33 C34 C35 C30 0.0(5) . . . . ?
C34 C33 C36 N1 85.9(3) . . . . ?
C35 C30 C31 C32 3.4(5) . . . . ?
C36 N1 C1 C2 172.5(3) . . . . ?
C36 N1 C5 C4 -172.8(3) . . . . ?
C36 C33 C34 C35 -170.5(3) . . . . ?
